data_7026718
loop_
_publ_author_name
'Kuwamura, Naoto'
'Kato, Ryo'
'Kitano, Ken'ichi'
'Hirotsu, Masakazu'
'Nishioka, Takanori'
'Hashimoto, Hideki'
'Kinoshita, Isamu'

_publ_section_title
;
 Carbene-carbanion equilibrium for tris(2-pyridylthio)methanido Fe(II)
 complexes.
;
_journal_issue 41
_journal_name_full 'Dalton transactions (Cambridge, England : 2003)'
_journal_page_first 9988
_journal_page_last 9993
_journal_paper_doi 10.1039/c0dt00615g
_journal_volume 39
_journal_year 2010
_chemical_formula_moiety 'C20 H18 F6 Fe N5 P S3 '
_chemical_formula_sum 'C20 H18 F6 Fe N5 P S3'
_chemical_formula_weight 625.39
_space_group_IT_number 14
_symmetry_cell_setting monoclinic
_symmetry_Int_Tables_number 14
_symmetry_space_group_name_Hall '-P 2ybc'
_symmetry_space_group_name_H-M 'P 1 21/c 1'
_cell_angle_alpha 90.0000
_cell_angle_beta 91.1052(18)
_cell_angle_gamma 90.0000
_cell_formula_units_Z 4
_cell_length_a 8.9075(6)
_cell_length_b 16.4176(11)
_cell_length_c 16.9856(11)
_cell_measurement_reflns_used 8671
_cell_measurement_temperature 193.1
_cell_measurement_theta_max 27.5
_cell_measurement_theta_min 4.1
_cell_volume 2483.5(3)
_computing_cell_refinement CrystalClear
_computing_data_collection CrystalClear
_computing_data_reduction CrystalStructure
_computing_publication_material 'CrystalStructure 3.8'
_computing_structure_refinement CRYSTALS
_computing_structure_solution SIR97
_diffrn_ambient_temperature 193.1
_diffrn_detector_area_resol_mean 7.31
_diffrn_measured_fraction_theta_full 0.980
_diffrn_measured_fraction_theta_max 0.980
_diffrn_measurement_device_type 'Rigaku Mercury'
_diffrn_measurement_method \w
_diffrn_radiation_type 'Mo K\a'
_diffrn_radiation_wavelength 0.71075
_diffrn_reflns_av_R_equivalents 0.038
_diffrn_reflns_limit_h_max 11
_diffrn_reflns_limit_h_min -11
_diffrn_reflns_limit_k_max 20
_diffrn_reflns_limit_k_min -21
_diffrn_reflns_limit_l_max 20
_diffrn_reflns_limit_l_min -21
_diffrn_reflns_number 23644
_diffrn_reflns_theta_full 27.48
_diffrn_reflns_theta_max 27.48
_exptl_absorpt_coefficient_mu 0.989
_exptl_absorpt_correction_T_max 0.906
_exptl_absorpt_correction_T_min 0.754
_exptl_absorpt_correction_type numerical
_exptl_absorpt_process_details
;
Higashi, T. (1999). Program for Absorption Correction.
Rigaku Corporation, Tokyo, Japan.
;
_exptl_crystal_colour red
_exptl_crystal_density_diffrn 1.672
_exptl_crystal_density_method 'not measured'
_exptl_crystal_description prism
_exptl_crystal_F_000 1264.00
_exptl_crystal_size_max 0.30
_exptl_crystal_size_mid 0.25
_exptl_crystal_size_min 0.10
_refine_diff_density_max 1.33
_refine_diff_density_min -0.58
_refine_ls_extinction_method none
_refine_ls_goodness_of_fit_ref 1.005
_refine_ls_hydrogen_treatment refall
_refine_ls_number_parameters 399
_refine_ls_number_reflns 5586
_refine_ls_R_factor_gt 0.0474
_refine_ls_shift/su_max 0.0030
_refine_ls_structure_factor_coef Fsqd
_refine_ls_weighting_details 'w = 1/[0.0005Fo^2^ + 1.0000\s(Fo^2^)]/(4Fo^2^)'
_refine_ls_weighting_scheme calc
_refine_ls_wR_factor_ref 0.1165
_reflns_number_gt 3960
_reflns_number_total 5586
_reflns_threshold_expression F^2^>2.0\s(F^2^)
_cod_data_source_file c0dt00615g.txt
_cod_data_source_block '__FeAN2tptmPF6'
_cod_original_formula_sum 'C20 H18 F6 Fe N5 P S3 '
_cod_database_code 7026718

loop_
_symmetry_equiv_pos_site_id
_symmetry_equiv_pos_as_xyz
1 +X,+Y,+Z
2 -X,1/2+Y,1/2-Z
3 -X,-Y,-Z
4 +X,1/2-Y,1/2+Z

loop_
_atom_site_label
_atom_site_type_symbol
_atom_site_fract_x
_atom_site_fract_y
_atom_site_fract_z
_atom_site_U_iso_or_equiv
_atom_site_adp_type
_atom_site_occupancy
_atom_site_symmetry_multiplicity
_atom_site_calc_flag
_atom_site_refinement_flags
Fe(1) Fe 0.82620(5) 0.22602(3) 0.56609(2) 0.02341(11) Uani 1.00 1 d .
S(1) S 0.86782(12) 0.03995(5) 0.55593(5) 0.0446(2) Uani 1.00 1 d .
S(2) S 0.63799(12) 0.09926(7) 0.66187(7) 0.0541(3) Uani 1.00 1 d .
S(3) S 0.96317(11) 0.12188(5) 0.70119(5) 0.0431(2) Uani 1.00 1 d .
P(1) P 0.66900(11) 0.58225(6) 0.60995(5) 0.0407(2) Uani 1.00 1 d .
F(1) F 0.7848(13) 0.6274(7) 0.5605(8) 0.114(3) Uani 0.68 1 d P
F(2) F 0.5538(12) 0.5373(8) 0.6617(7) 0.107(3) Uani 0.68 1 d P
F(3) F 0.5578(11) 0.5858(8) 0.5411(4) 0.133(3) Uani 0.68 1 d P
F(4) F 0.7735(10) 0.5797(6) 0.6844(4) 0.110(2) Uani 0.68 1 d P
F(5) F 0.7337(14) 0.5018(3) 0.5820(4) 0.096(3) Uani 0.68 1 d P
F(6) F 0.6016(14) 0.6653(4) 0.6424(4) 0.111(3) Uani 0.68 1 d P
F(7) F 0.5375(15) 0.6293(14) 0.5870(17) 0.136(8) Uani 0.33 1 d P
F(8) F 0.8254(17) 0.5393(18) 0.627(2) 0.185(11) Uani 0.33 1 d P
F(9) F 0.730(2) 0.6520(14) 0.6579(8) 0.126(7) Uani 0.33 1 d P
F(10) F 0.637(3) 0.5109(16) 0.5548(15) 0.167(11) Uani 0.33 1 d P
F(11) F 0.762(3) 0.6286(13) 0.5429(13) 0.098(6) Uani 0.33 1 d P
F(12) F 0.591(3) 0.5382(12) 0.6774(13) 0.129(8) Uani 0.33 1 d P
N(1) N 0.7434(2) 0.16271(16) 0.47540(14) 0.0296(6) Uani 1.00 1 d .
N(2) N 0.6246(2) 0.25034(17) 0.60650(14) 0.0294(6) Uani 1.00 1 d .
N(3) N 0.9120(2) 0.27649(15) 0.66226(14) 0.0245(6) Uani 1.00 1 d .
N(4) N 1.0280(2) 0.20442(16) 0.52968(14) 0.0284(6) Uani 1.00 1 d .
N(5) N 0.8331(2) 0.32684(16) 0.50215(14) 0.0286(6) Uani 1.00 1 d .
C(1) C 0.8216(3) 0.12261(19) 0.62308(18) 0.0306(8) Uani 1.00 1 d .
C(2) C 0.7728(3) 0.0814(2) 0.47295(19) 0.0381(9) Uani 1.00 1 d .
C(3) C 0.7311(4) 0.0320(2) 0.4099(2) 0.0516(11) Uani 1.00 1 d .
C(4) C 0.6526(4) 0.0673(2) 0.3467(2) 0.0545(12) Uani 1.00 1 d .
C(5) C 0.6180(3) 0.1480(2) 0.3491(2) 0.0453(10) Uani 1.00 1 d .
C(6) C 0.6645(3) 0.1928(2) 0.41403(19) 0.0400(9) Uani 1.00 1 d .
C(7) C 0.5517(3) 0.1928(2) 0.64871(18) 0.0361(9) Uani 1.00 1 d .
C(8) C 0.4119(4) 0.2070(2) 0.6808(2) 0.0498(11) Uani 1.00 1 d .
C(9) C 0.3465(4) 0.2817(3) 0.6719(2) 0.0565(12) Uani 1.00 1 d .
C(10) C 0.4200(4) 0.3412(2) 0.6314(2) 0.0534(12) Uani 1.00 1 d .
C(11) C 0.5570(3) 0.3232(2) 0.5994(2) 0.0390(9) Uani 1.00 1 d .
C(12) C 0.9607(3) 0.2270(2) 0.72103(18) 0.0300(8) Uani 1.00 1 d .
C(13) C 1.0117(3) 0.2574(2) 0.79339(19) 0.0386(9) Uani 1.00 1 d .
C(14) C 1.0163(4) 0.3396(2) 0.8049(2) 0.0417(10) Uani 1.00 1 d .
C(15) C 0.9682(4) 0.3908(2) 0.7452(2) 0.0411(10) Uani 1.00 1 d .
C(16) C 0.9165(3) 0.3572(2) 0.67560(19) 0.0349(8) Uani 1.00 1 d .
C(17) C 1.2957(3) 0.1825(2) 0.4773(2) 0.0457(10) Uani 1.00 1 d .
C(18) C 1.1456(3) 0.1961(2) 0.50675(18) 0.0324(8) Uani 1.00 1 d .
C(19) C 0.8400(5) 0.4526(2) 0.4097(2) 0.0588(13) Uani 1.00 1 d .
C(20) C 0.8369(3) 0.3818(2) 0.46129(19) 0.0350(9) Uani 1.00 1 d .
H(1) H 0.7552 -0.0243 0.4098 0.062 Uiso 1.00 1 c R
H(2) H 0.6235 0.0352 0.3025 0.065 Uiso 1.00 1 c R
H(3) H 0.5631 0.1726 0.3069 0.054 Uiso 1.00 1 c R
H(4) H 0.6387 0.2490 0.4150 0.048 Uiso 1.00 1 c R
H(5) H 0.3624 0.1652 0.7091 0.060 Uiso 1.00 1 c R
H(6) H 0.2505 0.2921 0.6932 0.068 Uiso 1.00 1 c R
H(7) H 0.3771 0.3938 0.6255 0.064 Uiso 1.00 1 c R
H(8) H 0.6064 0.3647 0.5708 0.047 Uiso 1.00 1 c R
H(9) H 1.0436 0.2213 0.8341 0.046 Uiso 1.00 1 c R
H(10) H 1.0517 0.3614 0.8536 0.050 Uiso 1.00 1 c R
H(11) H 0.9713 0.4483 0.7519 0.049 Uiso 1.00 1 c R
H(12) H 0.8807 0.3927 0.6353 0.042 Uiso 1.00 1 c R
H(13) H 1.3613 0.1669 0.5194 0.055 Uiso 1.00 1 c R
H(14) H 1.3311 0.2314 0.4543 0.055 Uiso 1.00 1 c R
H(15) H 1.2928 0.1406 0.4387 0.055 Uiso 1.00 1 c R
H(16) H 0.8034 0.4373 0.3589 0.071 Uiso 1.00 1 c R
H(17) H 0.9398 0.4724 0.4058 0.071 Uiso 1.00 1 c R
H(18) H 0.7778 0.4941 0.4304 0.071 Uiso 1.00 1 c R

loop_
_atom_site_aniso_label
_atom_site_aniso_U_11
_atom_site_aniso_U_22
_atom_site_aniso_U_33
_atom_site_aniso_U_12
_atom_site_aniso_U_13
_atom_site_aniso_U_23
Fe(1) 0.0226(2) 0.0245(2) 0.0232(2) -0.00151(17) 0.00037(16) 0.00181(17)
S(1) 0.0626(6) 0.0277(4) 0.0434(5) 0.0010(4) -0.0024(4) -0.0011(3)
S(2) 0.0459(5) 0.0453(6) 0.0715(7) -0.0113(4) 0.0141(5) 0.0194(5)
S(3) 0.0564(5) 0.0319(4) 0.0405(4) 0.0008(4) -0.0156(4) 0.0077(3)
P(1) 0.0477(5) 0.0364(5) 0.0377(4) 0.0030(4) -0.0101(4) -0.0018(3)
F(1) 0.078(4) 0.076(6) 0.189(11) -0.024(3) 0.051(5) 0.019(5)
F(2) 0.084(4) 0.130(7) 0.109(7) -0.020(3) 0.024(4) 0.037(5)
F(3) 0.122(7) 0.204(11) 0.072(4) -0.009(6) -0.063(4) 0.023(5)
F(4) 0.103(5) 0.134(7) 0.092(4) 0.004(4) -0.066(3) -0.013(4)
F(5) 0.172(10) 0.036(3) 0.082(4) 0.025(4) 0.046(5) -0.010(2)
F(6) 0.182(10) 0.068(4) 0.086(4) 0.058(5) 0.046(5) 0.006(3)
F(7) 0.049(6) 0.18(2) 0.18(2) 0.075(10) 0.030(11) 0.093(17)
F(8) 0.078(9) 0.20(2) 0.28(3) 0.076(11) 0.015(12) 0.11(2)
F(9) 0.175(19) 0.131(18) 0.072(8) -0.098(16) 0.023(10) -0.056(9)
F(10) 0.25(3) 0.125(18) 0.129(18) -0.13(2) 0.056(17) -0.084(16)
F(11) 0.166(19) 0.053(9) 0.078(7) 0.044(10) 0.072(9) 0.038(6)
F(12) 0.28(3) 0.054(8) 0.052(7) 0.020(13) 0.082(13) 0.027(5)
N(1) 0.0251(12) 0.0347(15) 0.0291(13) -0.0033(11) 0.0007(10) 0.0004(11)
N(2) 0.0239(12) 0.0404(16) 0.0241(12) -0.0013(11) 0.0013(10) 0.0005(11)
N(3) 0.0216(12) 0.0277(13) 0.0242(12) -0.0010(10) 0.0014(9) 0.0026(10)
N(4) 0.0313(14) 0.0273(14) 0.0266(12) -0.0006(11) -0.0011(10) -0.0020(10)
N(5) 0.0264(13) 0.0335(15) 0.0261(12) 0.0021(11) 0.0024(10) 0.0007(11)
C(1) 0.0349(17) 0.0270(16) 0.0298(15) -0.0055(13) -0.0005(13) 0.0026(12)
C(2) 0.0391(19) 0.041(2) 0.0337(17) -0.0085(15) -0.0002(14) -0.0050(14)
C(3) 0.064(2) 0.045(2) 0.045(2) -0.0150(19) 0.0032(19) -0.0104(17)
C(4) 0.053(2) 0.071(3) 0.040(2) -0.022(2) -0.0028(18) -0.0113(19)
C(5) 0.0362(19) 0.066(2) 0.0334(18) -0.0071(18) -0.0063(15) -0.0029(17)
C(6) 0.0269(16) 0.057(2) 0.0363(17) -0.0029(15) -0.0018(14) -0.0019(16)
C(7) 0.0284(16) 0.050(2) 0.0297(16) -0.0080(15) 0.0015(13) 0.0027(14)
C(8) 0.0340(19) 0.078(3) 0.0381(19) -0.0126(19) 0.0109(15) 0.0046(19)
C(9) 0.0280(18) 0.093(3) 0.049(2) 0.002(2) 0.0103(16) -0.003(2)
C(10) 0.035(2) 0.067(2) 0.058(2) 0.0168(19) 0.0072(18) -0.002(2)
C(11) 0.0320(17) 0.044(2) 0.0414(18) 0.0051(15) 0.0028(14) 0.0039(15)
C(12) 0.0268(15) 0.0328(17) 0.0303(15) -0.0046(13) -0.0035(12) 0.0040(13)
C(13) 0.0387(18) 0.050(2) 0.0270(16) -0.0025(16) -0.0043(14) 0.0069(15)
C(14) 0.0420(19) 0.054(2) 0.0291(17) 0.0004(17) -0.0032(14) -0.0084(16)
C(15) 0.050(2) 0.0325(19) 0.0403(18) 0.0010(16) -0.0011(16) -0.0100(15)
C(16) 0.0420(19) 0.0312(18) 0.0315(16) 0.0017(14) -0.0024(14) -0.0010(13)
C(17) 0.0318(18) 0.062(2) 0.044(2) 0.0001(17) 0.0054(15) 0.0010(18)
C(18) 0.0300(17) 0.0379(19) 0.0291(16) 0.0014(14) -0.0014(13) 0.0005(13)
C(19) 0.085(3) 0.045(2) 0.047(2) 0.014(2) 0.017(2) 0.0223(18)
C(20) 0.0400(18) 0.0366(19) 0.0284(16) 0.0070(15) 0.0037(14) 0.0021(14)

loop_
_atom_type_symbol
_atom_type_description
_atom_type_scat_dispersion_real
_atom_type_scat_dispersion_imag
_atom_type_scat_source
C C 0.003 0.002
;
International Tables for Crystallography
(1992, Vol. C, Tables 4.2.6.8 and 6.1.1.4)
;
H H 0.000 0.000
;
International Tables for Crystallography
(1992, Vol. C, Table 6.1.1.4)
;
F F 0.017 0.010
;
International Tables for Crystallography
(1992, Vol. C, Tables 4.2.6.8 and 6.1.1.4)
;
Fe Fe 0.346 0.844
;
International Tables for Crystallography
(1992, Vol. C, Tables 4.2.6.8 and 6.1.1.4)
;
N N 0.006 0.003
;
International Tables for Crystallography
(1992, Vol. C, Tables 4.2.6.8 and 6.1.1.4)
;
P P 0.102 0.094
;
International Tables for Crystallography
(1992, Vol. C, Tables 4.2.6.8 and 6.1.1.4)
;
S S 0.125 0.123
;
International Tables for Crystallography
(1992, Vol. C, Tables 4.2.6.8 and 6.1.1.4)
;

loop_
_geom_angle_atom_site_label_1
_geom_angle_atom_site_label_2
_geom_angle_atom_site_label_3
_geom_angle
_geom_angle_publ_flag
N(1) Fe(1) N(2) 92.79(10) yes
N(1) Fe(1) N(3) 173.31(10) yes
N(1) Fe(1) N(4) 89.41(10) yes
N(1) Fe(1) N(5) 91.55(10) yes
N(1) Fe(1) C(1) 85.34(11) yes
N(2) Fe(1) N(3) 88.14(9) yes
N(2) Fe(1) N(4) 177.80(10) yes
N(2) Fe(1) N(5) 93.42(10) yes
N(2) Fe(1) C(1) 88.61(12) yes
N(3) Fe(1) N(4) 89.67(10) yes
N(3) Fe(1) N(5) 95.01(10) yes
N(3) Fe(1) C(1) 88.06(11) yes
N(4) Fe(1) N(5) 86.52(10) yes
N(4) Fe(1) C(1) 91.57(12) yes
N(5) Fe(1) C(1) 176.37(11) yes
C(1) S(1) C(2) 95.84(15) yes
C(1) S(2) C(7) 99.62(15) yes
C(1) S(3) C(12) 97.05(14) yes
F(1) P(1) F(2) 178.7(7) yes
F(1) P(1) F(3) 89.7(6) yes
F(1) P(1) F(4) 93.4(6) yes
F(1) P(1) F(5) 89.2(5) yes
F(1) P(1) F(6) 92.2(5) yes
F(1) P(1) F(7) 98.2(10) yes
F(1) P(1) F(8) 73.4(12) yes
F(1) P(1) F(9) 71.8(9) yes
F(1) P(1) F(10) 98.8(12) yes
F(1) P(1) F(11) 12.7(10) yes
F(1) P(1) F(12) 163.1(11) yes
F(2) P(1) F(3) 91.5(5) yes
F(2) P(1) F(4) 85.3(5) yes
F(2) P(1) F(5) 91.3(6) yes
F(2) P(1) F(6) 87.3(6) yes
F(2) P(1) F(7) 82.3(10) yes
F(2) P(1) F(8) 106.0(12) yes
F(2) P(1) F(9) 107.0(8) yes
F(2) P(1) F(10) 82.3(12) yes
F(2) P(1) F(11) 168.5(9) yes
F(2) P(1) F(12) 15.7(11) yes
F(3) P(1) F(4) 176.0(4) yes
F(3) P(1) F(5) 92.2(6) yes
F(3) P(1) F(6) 89.3(6) yes
F(3) P(1) F(7) 42.4(12) yes
F(3) P(1) F(8) 135.5(13) yes
F(3) P(1) F(9) 127.7(9) yes
F(3) P(1) F(10) 56.4(12) yes
F(3) P(1) F(11) 77.0(9) yes
F(3) P(1) F(12) 107.2(11) yes
F(4) P(1) F(5) 90.3(5) yes
F(4) P(1) F(6) 88.1(5) yes
F(4) P(1) F(7) 134.5(11) yes
F(4) P(1) F(8) 48.0(13) yes
F(4) P(1) F(9) 51.3(8) yes
F(4) P(1) F(10) 125.4(11) yes
F(4) P(1) F(11) 106.1(9) yes
F(4) P(1) F(12) 69.6(10) yes
F(5) P(1) F(6) 177.9(4) yes
F(5) P(1) F(7) 133.5(11) yes
F(5) P(1) F(8) 48.0(12) yes
F(5) P(1) F(9) 134.1(10) yes
F(5) P(1) F(10) 37.5(12) yes
F(5) P(1) F(11) 89.2(8) yes
F(5) P(1) F(12) 90.1(9) yes
F(6) P(1) F(7) 47.8(11) yes
F(6) P(1) F(8) 131.0(12) yes
F(6) P(1) F(9) 45.1(10) yes
F(6) P(1) F(10) 143.6(13) yes
F(6) P(1) F(11) 92.4(8) yes
F(6) P(1) F(12) 88.1(8) yes
F(7) P(1) F(8) 171.6(14) yes
F(7) P(1) F(9) 91.2(13) yes
F(7) P(1) F(10) 96.1(15) yes
F(7) P(1) F(11) 89.0(13) yes
F(7) P(1) F(12) 94.5(14) yes
F(8) P(1) F(9) 86.2(14) yes
F(8) P(1) F(10) 85.3(17) yes
F(8) P(1) F(11) 82.7(14) yes
F(8) P(1) F(12) 93.7(15) yes
F(9) P(1) F(10) 168.9(15) yes
F(9) P(1) F(11) 80.6(10) yes
F(9) P(1) F(12) 96.9(10) yes
F(10) P(1) F(11) 91.2(13) yes
F(10) P(1) F(12) 90.9(13) yes
F(11) P(1) F(12) 175.7(14) yes
P(1) F(1) F(11) 96(4) yes
P(1) F(2) F(12) 80(3) yes
P(1) F(3) F(7) 65.4(11) yes
P(1) F(3) F(10) 61.9(11) yes
F(7) F(3) F(10) 122.7(17) yes
P(1) F(4) F(8) 67.0(11) yes
P(1) F(4) F(9) 62.1(9) yes
F(8) F(4) F(9) 108.2(17) yes
P(1) F(5) F(8) 68.5(11) yes
P(1) F(5) F(10) 71.3(16) yes
F(8) F(5) F(10) 139(2) yes
P(1) F(6) F(7) 60.1(9) yes
P(1) F(6) F(9) 63.3(11) yes
F(7) F(6) F(9) 120.4(14) yes
P(1) F(7) F(3) 72.2(12) yes
P(1) F(7) F(6) 72.1(11) yes
F(3) F(7) F(6) 141.7(15) yes
P(1) F(8) F(4) 64.9(10) yes
P(1) F(8) F(5) 63.5(9) yes
F(4) F(8) F(5) 118.3(14) yes
P(1) F(9) F(4) 66.5(10) yes
P(1) F(9) F(6) 71.6(12) yes
F(4) F(9) F(6) 120.9(19) yes
P(1) F(10) F(3) 61.7(11) yes
P(1) F(10) F(5) 71.2(16) yes
F(3) F(10) F(5) 129(2) yes
P(1) F(11) F(1) 71(4) yes
P(1) F(12) F(2) 85(3) yes
Fe(1) N(1) C(2) 117.9(2) yes
Fe(1) N(1) C(6) 126.2(2) yes
C(2) N(1) C(6) 115.9(2) yes
Fe(1) N(2) C(7) 119.3(2) yes
Fe(1) N(2) C(11) 123.9(2) yes
C(7) N(2) C(11) 116.7(2) yes
Fe(1) N(3) C(12) 118.2(2) yes
Fe(1) N(3) C(16) 124.3(2) yes
C(12) N(3) C(16) 117.4(2) yes
Fe(1) N(4) C(18) 176.1(2) yes
Fe(1) N(5) C(20) 175.7(2) yes
Fe(1) C(1) S(1) 109.22(15) yes
Fe(1) C(1) S(2) 112.98(16) yes
Fe(1) C(1) S(3) 110.32(15) yes
S(1) C(1) S(2) 106.58(16) yes
S(1) C(1) S(3) 106.89(16) yes
S(2) C(1) S(3) 110.59(16) yes
S(1) C(2) N(1) 116.3(2) yes
S(1) C(2) C(3) 120.5(2) yes
N(1) C(2) C(3) 123.2(3) yes
C(2) C(3) C(4) 118.3(3) yes
C(3) C(4) C(5) 119.4(3) yes
C(4) C(5) C(6) 118.6(3) yes
N(1) C(6) C(5) 124.6(3) yes
S(2) C(7) N(2) 118.0(2) yes
S(2) C(7) C(8) 119.9(2) yes
N(2) C(7) C(8) 122.1(3) yes
C(7) C(8) C(9) 119.4(3) yes
C(8) C(9) C(10) 119.3(3) yes
C(9) C(10) C(11) 118.8(3) yes
N(2) C(11) C(10) 123.7(3) yes
S(3) C(12) N(3) 117.0(2) yes
S(3) C(12) C(13) 121.0(2) yes
N(3) C(12) C(13) 122.0(3) yes
C(12) C(13) C(14) 119.2(3) yes
C(13) C(14) C(15) 119.3(3) yes
C(14) C(15) C(16) 118.8(3) yes
N(3) C(16) C(15) 123.3(2) yes
N(4) C(18) C(17) 178.0(3) yes
N(5) C(20) C(19) 179.2(3) yes
C(2) C(3) H(1) 120.9 no
C(4) C(3) H(1) 120.8 no
C(3) C(4) H(2) 120.1 no
C(5) C(4) H(2) 120.5 no
C(4) C(5) H(3) 120.3 no
C(6) C(5) H(3) 121.1 no
N(1) C(6) H(4) 117.9 no
C(5) C(6) H(4) 117.5 no
C(7) C(8) H(5) 120.3 no
C(9) C(8) H(5) 120.3 no
C(8) C(9) H(6) 120.3 no
C(10) C(9) H(6) 120.4 no
C(9) C(10) H(7) 120.5 no
C(11) C(10) H(7) 120.7 no
N(2) C(11) H(8) 118.3 no
C(10) C(11) H(8) 118.1 no
C(12) C(13) H(9) 120.5 no
C(14) C(13) H(9) 120.3 no
C(13) C(14) H(10) 120.4 no
C(15) C(14) H(10) 120.2 no
C(14) C(15) H(11) 120.7 no
C(16) C(15) H(11) 120.6 no
N(3) C(16) H(12) 118.3 no
C(15) C(16) H(12) 118.4 no
C(18) C(17) H(13) 109.8 no
C(18) C(17) H(14) 109.0 no
C(18) C(17) H(15) 109.7 no
H(13) C(17) H(14) 109.5 no
H(13) C(17) H(15) 109.5 no
H(14) C(17) H(15) 109.5 no
C(20) C(19) H(16) 108.9 no
C(20) C(19) H(17) 110.1 no
C(20) C(19) H(18) 109.3 no
H(16) C(19) H(17) 109.5 no
H(16) C(19) H(18) 109.5 no
H(17) C(19) H(18) 109.5 no

loop_
_geom_bond_atom_site_label_1
_geom_bond_atom_site_label_2
_geom_bond_distance
_geom_bond_publ_flag
Fe(1) N(1) 1.988(2) yes
Fe(1) N(2) 1.976(2) yes
Fe(1) N(3) 1.972(2) yes
Fe(1) N(4) 1.945(2) yes
Fe(1) N(5) 1.981(2) yes
Fe(1) C(1) 1.955(3) yes
S(1) C(1) 1.825(3) yes
S(1) C(2) 1.766(3) yes
S(2) C(1) 1.816(3) yes
S(2) C(7) 1.729(3) yes
S(3) C(1) 1.813(3) yes
S(3) C(12) 1.758(3) yes
P(1) F(1) 1.534(12) yes
P(1) F(2) 1.551(12) yes
P(1) F(3) 1.519(8) yes
P(1) F(4) 1.556(7) yes
P(1) F(5) 1.521(7) yes
P(1) F(6) 1.593(8) yes
N(1) C(2) 1.361(4) yes
N(1) C(6) 1.341(4) yes
N(2) C(7) 1.359(4) yes
N(2) C(11) 1.343(4) yes
N(3) C(12) 1.352(3) yes
N(3) C(16) 1.344(4) yes
N(4) C(18) 1.133(4) yes
N(5) C(20) 1.140(4) yes
C(2) C(3) 1.388(5) yes
C(3) C(4) 1.397(5) yes
C(4) C(5) 1.360(6) yes
C(5) C(6) 1.383(5) yes
C(7) C(8) 1.389(4) yes
C(8) C(9) 1.365(6) yes
C(9) C(10) 1.368(6) yes
C(10) C(11) 1.377(5) yes
C(12) C(13) 1.394(4) yes
C(13) C(14) 1.365(5) yes
C(14) C(15) 1.379(5) yes
C(15) C(16) 1.376(4) yes
C(17) C(18) 1.454(4) yes
C(19) C(20) 1.456(5) yes
C(3) H(1) 0.950 no
C(4) H(2) 0.950 no
C(5) H(3) 0.950 no
C(6) H(4) 0.950 no
C(8) H(5) 0.950 no
C(9) H(6) 0.950 no
C(10) H(7) 0.950 no
C(11) H(8) 0.950 no
C(13) H(9) 0.950 no
C(14) H(10) 0.950 no
C(15) H(11) 0.950 no
C(16) H(12) 0.950 no
C(17) H(13) 0.950 no
C(17) H(14) 0.950 no
C(17) H(15) 0.950 no
C(19) H(16) 0.950 no
C(19) H(17) 0.950 no
C(19) H(18) 0.950 no

loop_
_geom_contact_atom_site_label_1
_geom_contact_atom_site_label_2
_geom_contact_distance
_geom_contact_site_symmetry_2
S(1) S(1) 3.3239(13) 3_756
S(2) F(12) 3.58(2) 2_646
S(3) F(4) 3.096(8) 2_746
P(1) F(7) 1.450(18) .
P(1) F(8) 1.582(19) .
P(1) F(9) 1.50(2) .
P(1) F(10) 1.52(2) .
P(1) F(11) 1.61(2) .
P(1) F(12) 1.53(2) .
F(1) F(7) 2.256(18) .
F(1) F(8) 1.86(3) .
F(1) F(9) 1.78(2) .
F(1) F(10) 2.32(3) .
F(1) F(11) 0.36(2) .
F(1) F(12) 3.03(2) .
F(1) N(4) 3.584(12) 3_766
F(1) C(17) 3.264(12) 3_766
F(1) C(18) 3.179(12) 3_766
F(1) C(20) 3.400(12) 3_766
F(2) F(7) 1.98(2) .
F(2) F(8) 2.50(2) .
F(2) F(9) 2.45(2) .
F(2) F(10) 2.02(2) .
F(2) F(11) 3.15(2) .
F(2) F(12) 0.42(3) .
F(2) C(10) 3.468(13) .
F(3) F(3) 3.301(17) 3_666
F(3) F(7) 1.08(2) .
F(3) F(8) 2.87(2) .
F(3) F(9) 2.71(2) .
F(3) F(10) 1.44(3) .
F(3) F(10) 2.85(3) 3_666
F(3) F(11) 1.95(2) .
F(3) F(12) 2.46(2) .
F(3) C(10) 3.176(9) 3_666
F(3) C(11) 2.980(10) 3_666
F(3) C(20) 3.556(10) 3_666
F(4) S(3) 3.096(8) 2_756
F(4) F(7) 2.77(2) .
F(4) F(8) 1.28(3) .
F(4) F(9) 1.33(2) .
F(4) F(10) 2.74(2) .
F(4) F(11) 2.53(2) .
F(4) F(12) 1.76(3) .
F(4) C(8) 3.534(9) 2_656
F(4) C(13) 3.505(10) 2_756
F(5) F(7) 2.73(2) .
F(5) F(8) 1.26(2) .
F(5) F(9) 2.78(2) .
F(5) F(10) 0.98(3) .
F(5) F(11) 2.20(2) .
F(5) F(12) 2.16(2) .
F(5) N(5) 3.305(7) .
F(5) C(11) 3.344(9) .
F(5) C(16) 3.273(9) .
F(5) C(19) 3.197(9) .
F(5) C(20) 3.000(8) .
F(6) F(7) 1.24(2) .
F(6) F(8) 2.89(2) .
F(6) F(9) 1.19(2) .
F(6) F(10) 2.96(2) .
F(6) F(11) 2.31(2) .
F(6) F(12) 2.17(2) .
F(6) C(6) 3.445(10) 3_666
F(6) C(8) 3.085(8) 2_656
F(6) C(17) 3.360(9) 3_766
F(7) P(1) 1.450(18) .
F(7) F(1) 2.256(18) .
F(7) F(2) 1.98(2) .
F(7) F(3) 1.08(2) .
F(7) F(4) 2.77(2) .
F(7) F(5) 2.73(2) .
F(7) F(6) 1.24(2) .
F(7) F(8) 3.02(2) .
F(7) F(9) 2.11(2) .
F(7) F(10) 2.21(3) .
F(7) F(11) 2.15(3) .
F(7) F(12) 2.19(3) .
F(7) C(6) 3.43(2) 3_666
F(7) C(11) 3.35(2) 3_666
F(7) C(20) 3.425(15) 3_666
F(8) P(1) 1.582(19) .
F(8) F(1) 1.86(3) .
F(8) F(2) 2.50(2) .
F(8) F(3) 2.87(2) .
F(8) F(4) 1.28(3) .
F(8) F(5) 1.26(2) .
F(8) F(6) 2.89(2) .
F(8) F(7) 3.02(2) .
F(8) F(9) 2.11(3) .
F(8) F(10) 2.10(3) .
F(8) F(11) 2.11(3) .
F(8) F(12) 2.27(3) .
F(8) C(15) 3.39(3) .
F(8) C(16) 3.20(2) .
F(8) C(19) 3.058(17) 3_766
F(9) P(1) 1.50(2) .
F(9) F(1) 1.78(2) .
F(9) F(2) 2.45(2) .
F(9) F(3) 2.71(2) .
F(9) F(4) 1.33(2) .
F(9) F(5) 2.78(2) .
F(9) F(6) 1.19(2) .
F(9) F(7) 2.11(2) .
F(9) F(8) 2.11(3) .
F(9) F(10) 3.01(3) .
F(9) F(11) 2.02(2) .
F(9) F(12) 2.27(3) .
F(9) C(8) 3.171(17) 2_656
F(9) C(13) 2.98(2) 2_756
F(9) C(17) 3.56(2) 3_766
F(10) P(1) 1.52(2) .
F(10) F(1) 2.32(3) .
F(10) F(2) 2.02(2) .
F(10) F(3) 1.44(3) .
F(10) F(3) 2.85(3) 3_666
F(10) F(4) 2.74(2) .
F(10) F(5) 0.98(3) .
F(10) F(6) 2.96(2) .
F(10) F(7) 2.21(3) .
F(10) F(8) 2.10(3) .
F(10) F(9) 3.01(3) .
F(10) F(10) 3.07(4) 3_666
F(10) F(11) 2.24(3) .
F(10) F(12) 2.18(3) .
F(10) C(11) 3.26(2) .
F(10) C(19) 3.23(2) .
F(10) C(20) 3.21(2) .
F(11) P(1) 1.61(2) .
F(11) F(1) 0.36(2) .
F(11) F(2) 3.15(2) .
F(11) F(3) 1.95(2) .
F(11) F(4) 2.53(2) .
F(11) F(5) 2.20(2) .
F(11) F(6) 2.31(2) .
F(11) F(7) 2.15(3) .
F(11) F(8) 2.11(3) .
F(11) F(9) 2.02(2) .
F(11) F(10) 2.24(3) .
F(11) F(12) 3.14(3) .
F(11) N(4) 3.55(2) 3_766
F(11) C(10) 3.39(2) 3_666
F(11) C(17) 3.16(2) 3_766
F(11) C(18) 3.11(2) 3_766
F(11) C(20) 3.58(2) 3_766
F(12) S(2) 3.58(2) 2_656
F(12) P(1) 1.53(2) .
F(12) F(1) 3.03(2) .
F(12) F(2) 0.42(3) .
F(12) F(3) 2.46(2) .
F(12) F(4) 1.76(3) .
F(12) F(5) 2.16(2) .
F(12) F(6) 2.17(2) .
F(12) F(7) 2.19(3) .
F(12) F(8) 2.27(3) .
F(12) F(9) 2.27(3) .
F(12) F(10) 2.18(3) .
F(12) F(11) 3.14(3) .
F(12) C(4) 3.39(2) 4_555
N(4) F(1) 3.584(12) 3_766
N(4) F(11) 3.55(2) 3_766
N(5) F(5) 3.305(7) .
C(4) F(12) 3.39(2) 4_554
C(4) C(15) 3.396(5) 4_554
C(6) F(6) 3.445(10) 3_666
C(6) F(7) 3.43(2) 3_666
C(6) C(17) 3.480(4) 1_455
C(8) F(4) 3.534(9) 2_646
C(8) F(6) 3.085(8) 2_646
C(8) F(9) 3.171(17) 2_646
C(9) C(18) 3.584(5) 1_455
C(10) F(2) 3.468(13) .
C(10) F(3) 3.176(9) 3_666
C(10) F(11) 3.39(2) 3_666
C(11) F(3) 2.980(10) 3_666
C(11) F(5) 3.344(9) .
C(11) F(7) 3.35(2) 3_666
C(11) F(10) 3.26(2) .
C(13) F(4) 3.505(10) 2_746
C(13) F(9) 2.98(2) 2_746
C(15) F(8) 3.39(3) .
C(15) C(4) 3.396(5) 4_555
C(16) F(5) 3.273(9) .
C(16) F(8) 3.20(2) .
C(17) F(1) 3.264(12) 3_766
C(17) F(6) 3.360(9) 3_766
C(17) F(9) 3.56(2) 3_766
C(17) F(11) 3.16(2) 3_766
C(17) C(6) 3.480(4) 1_655
C(18) F(1) 3.179(12) 3_766
C(18) F(11) 3.11(2) 3_766
C(18) C(9) 3.584(5) 1_655
C(19) F(5) 3.197(9) .
C(19) F(8) 3.058(17) 3_766
C(19) F(10) 3.23(2) .
C(20) F(1) 3.400(12) 3_766
C(20) F(3) 3.556(10) 3_666
C(20) F(5) 3.000(8) .
C(20) F(7) 3.425(15) 3_666
C(20) F(10) 3.21(2) .
C(20) F(11) 3.58(2) 3_766
S(1) H(1) 3.406 3_756
S(1) H(10) 3.379 2_746
S(1) H(15) 3.293 3_756
S(2) H(2) 3.274 3_656
S(2) H(13) 3.596 1_455
S(3) H(1) 3.549 3_756
S(3) H(11) 3.014 2_746
S(3) H(16) 3.208 4_555
P(1) H(5) 3.379 2_656
P(1) H(9) 3.546 2_756
P(1) H(14) 3.248 3_766
P(1) H(18) 3.528 .
F(1) H(7) 3.464 3_666
F(1) H(9) 2.795 2_756
F(1) H(14) 2.548 3_766
F(1) H(17) 2.997 3_766
F(1) H(18) 3.110 .
F(2) H(2) 2.731 4_555
F(2) H(5) 3.118 2_656
F(2) H(7) 2.893 .
F(2) H(8) 3.265 .
F(2) H(16) 3.222 3_666
F(2) H(18) 3.356 3_666
F(3) H(4) 3.321 3_666
F(3) H(7) 2.918 3_666
F(3) H(8) 2.511 3_666
F(3) H(14) 3.160 3_766
F(3) H(18) 3.128 .
F(3) H(18) 3.309 3_666
F(4) H(2) 3.077 4_555
F(4) H(5) 2.608 2_656
F(4) H(9) 2.860 2_756
F(4) H(11) 2.999 .
F(4) H(12) 3.326 .
F(4) H(17) 3.122 3_766
F(5) H(8) 2.526 .
F(5) H(12) 2.387 .
F(5) H(17) 3.574 .
F(5) H(17) 2.942 3_766
F(5) H(18) 2.615 .
F(6) H(3) 3.166 3_666
F(6) H(4) 2.726 3_666
F(6) H(5) 2.538 2_656
F(6) H(9) 3.309 2_756
F(6) H(14) 2.443 3_766
F(7) H(4) 2.541 3_666
F(7) H(8) 2.951 3_666
F(7) H(14) 2.669 3_766
F(7) H(16) 3.372 3_666
F(7) H(18) 3.471 3_666
F(8) H(8) 3.584 .
F(8) H(9) 3.272 2_756
F(8) H(11) 2.888 .
F(8) H(12) 2.460 .
F(8) H(16) 3.333 3_766
F(8) H(17) 2.182 3_766
F(8) H(18) 3.433 .
F(9) H(5) 2.431 2_656
F(9) H(6) 3.422 2_656
F(9) H(9) 2.317 2_756
F(9) H(14) 2.748 3_766
F(10) H(7) 3.260 .
F(10) H(7) 3.439 3_666
F(10) H(8) 2.433 .
F(10) H(12) 3.196 .
F(10) H(18) 2.491 .
F(11) H(7) 3.117 3_666
F(11) H(9) 3.087 2_756
F(11) H(14) 2.445 3_766
F(11) H(17) 3.235 3_766
F(11) H(18) 2.926 .
F(12) H(2) 2.454 4_555
F(12) H(5) 2.865 2_656
F(12) H(7) 3.157 .
F(12) H(8) 3.379 .
F(12) H(12) 3.597 .
F(12) H(16) 3.580 3_666
N(1) H(10) 3.492 4_554
N(1) H(13) 3.500 1_455
N(2) H(13) 3.071 1_455
N(3) H(6) 3.062 1_655
N(4) H(9) 3.543 4_554
N(4) H(10) 3.191 4_554
N(5) H(9) 3.534 4_554
C(2) H(10) 3.370 4_554
C(3) H(10) 3.498 4_554
C(3) H(11) 3.480 4_554
C(3) H(13) 3.581 3_756
C(4) H(11) 3.301 4_554
C(5) H(14) 3.432 1_455
C(5) H(15) 3.300 1_455
C(6) H(13) 3.297 1_455
C(6) H(14) 3.125 1_455
C(6) H(15) 3.453 1_455
C(7) H(3) 3.480 4_555
C(7) H(13) 2.781 1_455
C(8) H(3) 3.193 4_555
C(8) H(13) 2.846 1_455
C(9) H(3) 3.062 4_555
C(9) H(13) 3.207 1_455
C(10) H(3) 3.226 4_555
C(10) H(13) 3.470 1_455
C(10) H(14) 3.583 1_455
C(10) H(18) 3.385 3_666
C(11) H(3) 3.524 4_555
C(11) H(13) 3.373 1_455
C(11) H(14) 3.494 1_455
C(12) H(6) 2.842 1_655
C(13) H(6) 2.809 1_655
C(14) H(6) 2.952 1_655
C(14) H(15) 3.335 4_555
C(15) H(2) 3.459 4_555
C(15) H(6) 3.133 1_655
C(15) H(17) 3.518 3_766
C(16) H(6) 3.170 1_655
C(16) H(17) 3.383 3_766
C(17) H(1) 3.264 3_756
C(17) H(4) 3.430 1_655
C(17) H(10) 3.079 4_554
C(18) H(1) 3.270 3_756
C(18) H(9) 3.340 4_554
C(18) H(10) 2.877 4_554
C(19) H(7) 3.227 3_666
C(20) H(9) 3.328 4_554
H(1) S(1) 3.406 3_756
H(1) S(3) 3.549 3_756
H(1) C(17) 3.264 3_756
H(1) C(18) 3.270 3_756
H(1) H(5) 3.231 3_656
H(1) H(11) 3.558 4_554
H(1) H(13) 2.837 3_756
H(1) H(15) 3.238 3_756
H(2) S(2) 3.274 3_656
H(2) F(2) 2.731 4_554
H(2) F(4) 3.077 4_554
H(2) F(12) 2.454 4_554
H(2) C(15) 3.459 4_554
H(2) H(5) 3.298 3_656
H(2) H(11) 3.243 4_554
H(3) F(6) 3.166 3_666
H(3) C(7) 3.480 4_554
H(3) C(8) 3.193 4_554
H(3) C(9) 3.062 4_554
H(3) C(10) 3.226 4_554
H(3) C(11) 3.524 4_554
H(3) H(5) 3.596 4_554
H(3) H(6) 3.407 4_554
H(3) H(14) 3.416 1_455
H(3) H(15) 3.360 1_455
H(4) F(3) 3.321 3_666
H(4) F(6) 2.726 3_666
H(4) F(7) 2.541 3_666
H(4) C(17) 3.430 1_455
H(4) H(13) 3.352 1_455
H(4) H(14) 2.847 1_455
H(4) H(15) 3.587 1_455
H(5) P(1) 3.379 2_646
H(5) F(2) 3.118 2_646
H(5) F(4) 2.608 2_646
H(5) F(6) 2.538 2_646
H(5) F(9) 2.431 2_646
H(5) F(12) 2.865 2_646
H(5) H(1) 3.231 3_656
H(5) H(2) 3.298 3_656
H(5) H(3) 3.596 4_555
H(5) H(13) 3.221 1_455
H(6) F(9) 3.422 2_646
H(6) N(3) 3.062 1_455
H(6) C(12) 2.842 1_455
H(6) C(13) 2.809 1_455
H(6) C(14) 2.952 1_455
H(6) C(15) 3.133 1_455
H(6) C(16) 3.170 1_455
H(6) H(3) 3.407 4_555
H(6) H(9) 3.264 1_455
H(6) H(10) 3.471 1_455
H(7) F(1) 3.464 3_666
H(7) F(2) 2.893 .
H(7) F(3) 2.918 3_666
H(7) F(10) 3.260 .
H(7) F(10) 3.439 3_666
H(7) F(11) 3.117 3_666
H(7) F(12) 3.157 .
H(7) C(19) 3.227 3_666
H(7) H(16) 3.219 3_666
H(7) H(18) 2.478 3_666
H(8) F(2) 3.265 .
H(8) F(3) 2.511 3_666
H(8) F(5) 2.526 .
H(8) F(7) 2.951 3_666
H(8) F(8) 3.584 .
H(8) F(10) 2.433 .
H(8) F(12) 3.379 .
H(9) P(1) 3.546 2_746
H(9) F(1) 2.795 2_746
H(9) F(4) 2.860 2_746
H(9) F(6) 3.309 2_746
H(9) F(8) 3.272 2_746
H(9) F(9) 2.317 2_746
H(9) F(11) 3.087 2_746
H(9) N(4) 3.543 4_555
H(9) N(5) 3.534 4_555
H(9) C(18) 3.340 4_555
H(9) C(20) 3.328 4_555
H(9) H(6) 3.264 1_655
H(9) H(14) 3.335 4_555
H(9) H(16) 3.401 4_555
H(9) H(17) 3.535 4_555
H(10) S(1) 3.379 2_756
H(10) N(1) 3.492 4_555
H(10) N(4) 3.191 4_555
H(10) C(2) 3.370 4_555
H(10) C(3) 3.498 4_555
H(10) C(17) 3.079 4_555
H(10) C(18) 2.877 4_555
H(10) H(6) 3.471 1_655
H(10) H(14) 3.358 4_555
H(10) H(15) 2.566 4_555
H(11) S(3) 3.014 2_756
H(11) F(4) 2.999 .
H(11) F(8) 2.888 .
H(11) C(3) 3.480 4_555
H(11) C(4) 3.301 4_555
H(11) H(1) 3.558 4_555
H(11) H(2) 3.243 4_555
H(11) H(16) 3.353 3_766
H(11) H(17) 3.095 3_766
H(12) F(4) 3.326 .
H(12) F(5) 2.387 .
H(12) F(8) 2.460 .
H(12) F(10) 3.196 .
H(12) F(12) 3.597 .
H(12) H(17) 2.826 3_766
H(13) S(2) 3.596 1_655
H(13) N(1) 3.500 1_655
H(13) N(2) 3.071 1_655
H(13) C(3) 3.581 3_756
H(13) C(6) 3.297 1_655
H(13) C(7) 2.781 1_655
H(13) C(8) 2.846 1_655
H(13) C(9) 3.207 1_655
H(13) C(10) 3.470 1_655
H(13) C(11) 3.373 1_655
H(13) H(1) 2.837 3_756
H(13) H(4) 3.352 1_655
H(13) H(5) 3.221 1_655
H(14) P(1) 3.248 3_766
H(14) F(1) 2.548 3_766
H(14) F(3) 3.160 3_766
H(14) F(6) 2.443 3_766
H(14) F(7) 2.669 3_766
H(14) F(9) 2.748 3_766
H(14) F(11) 2.445 3_766
H(14) C(5) 3.432 1_655
H(14) C(6) 3.125 1_655
H(14) C(10) 3.583 1_655
H(14) C(11) 3.494 1_655
H(14) H(3) 3.416 1_655
H(14) H(4) 2.847 1_655
H(14) H(9) 3.335 4_554
H(14) H(10) 3.358 4_554
H(15) S(1) 3.293 3_756
H(15) C(5) 3.300 1_655
H(15) C(6) 3.453 1_655
H(15) C(14) 3.335 4_554
H(15) H(1) 3.238 3_756
H(15) H(3) 3.360 1_655
H(15) H(4) 3.587 1_655
H(15) H(10) 2.566 4_554
H(16) S(3) 3.208 4_554
H(16) F(2) 3.222 3_666
H(16) F(7) 3.372 3_666
H(16) F(8) 3.333 3_766
H(16) F(12) 3.580 3_666
H(16) H(7) 3.219 3_666
H(16) H(9) 3.401 4_554
H(16) H(11) 3.353 3_766
H(17) F(1) 2.997 3_766
H(17) F(4) 3.122 3_766
H(17) F(5) 3.574 .
H(17) F(5) 2.942 3_766
H(17) F(8) 2.182 3_766
H(17) F(11) 3.235 3_766
H(17) C(15) 3.518 3_766
H(17) C(16) 3.383 3_766
H(17) H(9) 3.535 4_554
H(17) H(11) 3.095 3_766
H(17) H(12) 2.826 3_766
H(17) H(17) 3.474 3_766
H(18) P(1) 3.528 .
H(18) F(1) 3.110 .
H(18) F(2) 3.356 3_666
H(18) F(3) 3.128 .
H(18) F(3) 3.309 3_666
H(18) F(5) 2.615 .
H(18) F(7) 3.471 3_666
H(18) F(8) 3.433 .
H(18) F(10) 2.491 .
H(18) F(11) 2.926 .
H(18) C(10) 3.385 3_666
H(18) H(7) 2.478 3_666

loop_
_geom_torsion_atom_site_label_1
_geom_torsion_atom_site_label_2
_geom_torsion_atom_site_label_3
_geom_torsion_atom_site_label_4
_geom_torsion
N(1) Fe(1) N(2) C(7) 79.9(2)
N(1) Fe(1) N(2) C(11) -104.7(2)
N(2) Fe(1) N(1) C(2) -114.3(2)
N(2) Fe(1) N(1) C(6) 68.2(2)
N(1) Fe(1) N(3) C(12) 2.4(9)
N(1) Fe(1) N(3) C(16) -173.1(7)
N(3) Fe(1) N(1) C(2) -16.4(9)
N(3) Fe(1) N(1) C(6) 166.1(7)
N(1) Fe(1) N(4) C(18) 101(3)
N(4) Fe(1) N(1) C(2) 65.7(2)
N(4) Fe(1) N(1) C(6) -111.8(2)
N(1) Fe(1) N(5) C(20) -21(3)
N(5) Fe(1) N(1) C(2) 152.2(2)
N(5) Fe(1) N(1) C(6) -25.3(2)
N(1) Fe(1) C(1) S(1) 35.99(15)
N(1) Fe(1) C(1) S(2) -82.44(16)
N(1) Fe(1) C(1) S(3) 153.20(16)
C(1) Fe(1) N(1) C(2) -25.9(2)
C(1) Fe(1) N(1) C(6) 156.5(2)
N(2) Fe(1) N(3) C(12) 100.5(2)
N(2) Fe(1) N(3) C(16) -74.9(2)
N(3) Fe(1) N(2) C(7) -93.5(2)
N(3) Fe(1) N(2) C(11) 81.9(2)
N(2) Fe(1) N(4) C(18) -79(4)
N(4) Fe(1) N(2) C(7) -100(2)
N(4) Fe(1) N(2) C(11) 75(2)
N(2) Fe(1) N(5) C(20) -114(3)
N(5) Fe(1) N(2) C(7) 171.6(2)
N(5) Fe(1) N(2) C(11) -13.0(2)
N(2) Fe(1) C(1) S(1) 128.91(16)
N(2) Fe(1) C(1) S(2) 10.48(16)
N(2) Fe(1) C(1) S(3) -113.89(16)
C(1) Fe(1) N(2) C(7) -5.4(2)
C(1) Fe(1) N(2) C(11) 170.1(2)
N(3) Fe(1) N(4) C(18) -86(3)
N(4) Fe(1) N(3) C(12) -79.7(2)
N(4) Fe(1) N(3) C(16) 104.9(2)
N(3) Fe(1) N(5) C(20) 158(3)
N(5) Fe(1) N(3) C(12) -166.2(2)
N(5) Fe(1) N(3) C(16) 18.4(2)
N(3) Fe(1) C(1) S(1) -142.90(16)
N(3) Fe(1) C(1) S(2) 98.67(16)
N(3) Fe(1) C(1) S(3) -25.70(15)
C(1) Fe(1) N(3) C(12) 11.9(2)
C(1) Fe(1) N(3) C(16) -163.6(2)
N(4) Fe(1) N(5) C(20) 68(3)
N(5) Fe(1) N(4) C(18) 9(3)
N(4) Fe(1) C(1) S(1) -53.28(16)
N(4) Fe(1) C(1) S(2) -171.71(16)
N(4) Fe(1) C(1) S(3) 63.92(16)
C(1) Fe(1) N(4) C(18) -174(3)
N(5) Fe(1) C(1) S(1) 5(2)
N(5) Fe(1) C(1) S(2) -113.4(18)
N(5) Fe(1) C(1) S(3) 122.2(18)
C(1) Fe(1) N(5) C(20) 10(4)
C(1) S(1) C(2) N(1) 19.7(2)
C(1) S(1) C(2) C(3) -159.8(3)
C(2) S(1) C(1) Fe(1) -37.13(18)
C(2) S(1) C(1) S(2) 85.23(18)
C(2) S(1) C(1) S(3) -156.48(17)
C(1) S(2) C(7) N(2) 9.1(2)
C(1) S(2) C(7) C(8) -171.0(2)
C(7) S(2) C(1) Fe(1) -12.40(19)
C(7) S(2) C(1) S(1) -132.36(16)
C(7) S(2) C(1) S(3) 111.82(17)
C(1) S(3) C(12) N(3) -23.9(2)
C(1) S(3) C(12) C(13) 158.2(2)
C(12) S(3) C(1) Fe(1) 30.80(18)
C(12) S(3) C(1) S(1) 149.44(16)
C(12) S(3) C(1) S(2) -94.93(18)
F(1) P(1) F(2) F(12) -26(25)
F(2) P(1) F(1) F(11) -158(23)
F(1) P(1) F(3) F(7) -102.6(14)
F(1) P(1) F(3) F(10) 100.8(14)
F(3) P(1) F(1) F(11) -2(3)
F(1) P(1) F(4) F(8) -64.0(15)
F(1) P(1) F(4) F(9) 63.3(12)
F(4) P(1) F(1) F(11) -180(3)
F(1) P(1) F(5) F(8) 68.2(16)
F(1) P(1) F(5) F(10) -105.6(19)
F(5) P(1) F(1) F(11) 90(4)
F(1) P(1) F(6) F(7) 99.2(14)
F(1) P(1) F(6) F(9) -61.4(11)
F(6) P(1) F(1) F(11) -92(4)
F(1) P(1) F(7) F(3) 80.4(12)
F(1) P(1) F(7) F(6) -85.4(11)
F(7) P(1) F(1) F(11) -44(4)
F(1) P(1) F(8) F(4) 110.6(12)
F(1) P(1) F(8) F(5) -104.4(14)
F(8) P(1) F(1) F(11) 136(4)
F(1) P(1) F(9) F(4) -110.1(10)
F(1) P(1) F(9) F(6) 112.5(9)
F(9) P(1) F(1) F(11) -133(4)
F(1) P(1) F(10) F(3) -83.7(10)
F(1) P(1) F(10) F(5) 77.0(16)
F(10) P(1) F(1) F(11) 54(4)
F(1) P(1) F(12) F(2) 178(2)
F(12) P(1) F(1) F(11) 178(3)
F(2) P(1) F(3) F(7) 76.9(14)
F(2) P(1) F(3) F(10) -79.8(15)
F(3) P(1) F(2) F(12) 178(2)
F(2) P(1) F(4) F(8) 116.5(15)
F(2) P(1) F(4) F(9) -116.2(12)
F(4) P(1) F(2) F(12) -4(3)
F(2) P(1) F(5) F(8) -110.6(16)
F(2) P(1) F(5) F(10) 75.6(18)
F(5) P(1) F(2) F(12) 86(3)
F(2) P(1) F(6) F(7) -82.1(14)
F(2) P(1) F(6) F(9) 117.4(10)
F(6) P(1) F(2) F(12) -92(3)
F(2) P(1) F(7) F(3) -100.8(12)
F(2) P(1) F(7) F(6) 93.3(11)
F(7) P(1) F(2) F(12) -140(3)
F(2) P(1) F(8) F(4) -68.1(12)
F(2) P(1) F(8) F(5) 76.9(14)
F(8) P(1) F(2) F(12) 40(3)
F(2) P(1) F(9) F(4) 69.3(10)
F(2) P(1) F(9) F(6) -68.1(9)
F(9) P(1) F(2) F(12) -51(3)
F(2) P(1) F(10) F(3) 97.0(10)
F(2) P(1) F(10) F(5) -102.3(15)
F(10) P(1) F(2) F(12) 122(3)
F(2) P(1) F(11) F(1) 178(3)
F(11) P(1) F(2) F(12) 178(3)
F(3) P(1) F(4) F(8) 154(8)
F(3) P(1) F(4) F(9) -78(9)
F(4) P(1) F(3) F(7) 39(9)
F(4) P(1) F(3) F(10) -117(9)
F(3) P(1) F(5) F(8) 157.9(16)
F(3) P(1) F(5) F(10) -16.0(18)
F(5) P(1) F(3) F(7) 168.2(14)
F(5) P(1) F(3) F(10) 11.6(14)
F(3) P(1) F(6) F(7) 9.5(14)
F(3) P(1) F(6) F(9) -151.1(10)
F(6) P(1) F(3) F(7) -10.4(14)
F(6) P(1) F(3) F(10) -167.1(14)
F(3) P(1) F(7) F(6) -166(2)
F(7) P(1) F(3) F(10) -157(2)
F(3) P(1) F(8) F(4) -177.5(8)
F(3) P(1) F(8) F(5) -33(2)
F(8) P(1) F(3) F(7) -168.2(19)
F(8) P(1) F(3) F(10) 35(2)
F(3) P(1) F(9) F(4) 175.1(6)
F(3) P(1) F(9) F(6) 37.7(13)
F(9) P(1) F(3) F(7) -36.1(18)
F(9) P(1) F(3) F(10) 167.3(17)
F(3) P(1) F(10) F(5) 161(2)
F(10) P(1) F(3) F(7) 157(2)
F(3) P(1) F(11) F(1) 178(3)
F(11) P(1) F(3) F(7) -103.1(16)
F(11) P(1) F(3) F(10) 100.3(16)
F(3) P(1) F(12) F(2) -2(2)
F(12) P(1) F(3) F(7) 77.4(16)
F(12) P(1) F(3) F(10) -79.3(16)
F(4) P(1) F(5) F(8) -25.2(16)
F(4) P(1) F(5) F(10) 160.9(18)
F(5) P(1) F(4) F(8) 25.2(14)
F(5) P(1) F(4) F(9) 152.6(11)
F(4) P(1) F(6) F(7) -167.5(13)
F(4) P(1) F(6) F(9) 32.0(10)
F(6) P(1) F(4) F(8) -156.0(14)
F(6) P(1) F(4) F(9) -28.7(11)
F(4) P(1) F(7) F(3) -176.5(8)
F(4) P(1) F(7) F(6) 17.7(18)
F(7) P(1) F(4) F(8) -169.1(18)
F(7) P(1) F(4) F(9) -41.7(17)
F(4) P(1) F(8) F(5) 145.0(19)
F(8) P(1) F(4) F(9) 127.3(18)
F(4) P(1) F(9) F(6) -137.4(13)
F(9) P(1) F(4) F(8) -127.3(18)
F(4) P(1) F(10) F(3) 175.7(6)
F(4) P(1) F(10) F(5) -24(2)
F(10) P(1) F(4) F(8) 39(2)
F(10) P(1) F(4) F(9) 166.7(18)
F(4) P(1) F(11) F(1) 0(4)
F(11) P(1) F(4) F(8) -64.0(16)
F(11) P(1) F(4) F(9) 63.3(14)
F(4) P(1) F(12) F(2) 176(3)
F(12) P(1) F(4) F(8) 115.3(17)
F(12) P(1) F(4) F(9) -117.4(14)
F(5) P(1) F(6) F(7) -129(17)
F(5) P(1) F(6) F(9) 70(17)
F(6) P(1) F(5) F(8) -63(17)
F(6) P(1) F(5) F(10) 123(17)
F(5) P(1) F(7) F(3) -16(2)
F(5) P(1) F(7) F(6) 177.8(6)
F(7) P(1) F(5) F(8) 169(2)
F(7) P(1) F(5) F(10) -5(2)
F(5) P(1) F(8) F(4) -145.0(19)
F(8) P(1) F(5) F(10) -174(2)
F(5) P(1) F(9) F(4) -39.9(13)
F(5) P(1) F(9) F(6) -177.3(6)
F(9) P(1) F(5) F(8) 4.8(19)
F(9) P(1) F(5) F(10) -169(2)
F(5) P(1) F(10) F(3) -161(2)
F(10) P(1) F(5) F(8) 174(2)
F(5) P(1) F(11) F(1) -90(4)
F(11) P(1) F(5) F(8) 80.9(18)
F(11) P(1) F(5) F(10) -93(2)
F(5) P(1) F(12) F(2) -94(3)
F(12) P(1) F(5) F(8) -94.9(19)
F(12) P(1) F(5) F(10) 91(2)
F(6) P(1) F(7) F(3) 166(2)
F(7) P(1) F(6) F(9) -160.6(17)
F(6) P(1) F(8) F(4) 32.6(19)
F(6) P(1) F(8) F(5) 177.6(6)
F(8) P(1) F(6) F(7) 169(2)
F(8) P(1) F(6) F(9) 8.4(18)
F(6) P(1) F(9) F(4) 137.4(13)
F(9) P(1) F(6) F(7) 160.6(17)
F(6) P(1) F(10) F(3) 22(2)
F(6) P(1) F(10) F(5) -177.1(8)
F(10) P(1) F(6) F(7) -9(2)
F(10) P(1) F(6) F(9) -169(2)
F(6) P(1) F(11) F(1) 89(4)
F(11) P(1) F(6) F(7) 86.4(16)
F(11) P(1) F(6) F(9) -74.1(13)
F(6) P(1) F(12) F(2) 87(3)
F(12) P(1) F(6) F(7) -97.8(17)
F(12) P(1) F(6) F(9) 101.6(14)
F(7) P(1) F(8) F(4) 111(11)
F(7) P(1) F(8) F(5) -104(11)
F(8) P(1) F(7) F(3) 80(11)
F(8) P(1) F(7) F(6) -86(11)
F(7) P(1) F(9) F(4) 151.6(12)
F(7) P(1) F(9) F(6) 14.3(13)
F(9) P(1) F(7) F(3) 152.2(13)
F(9) P(1) F(7) F(6) -13.6(12)
F(7) P(1) F(10) F(3) 15.6(14)
F(7) P(1) F(10) F(5) 176.3(17)
F(10) P(1) F(7) F(3) -19.4(16)
F(10) P(1) F(7) F(6) 174.7(14)
F(7) P(1) F(11) F(1) 137(4)
F(11) P(1) F(7) F(3) 71.6(14)
F(11) P(1) F(7) F(6) -94.2(12)
F(7) P(1) F(12) F(2) 39(3)
F(12) P(1) F(7) F(3) -110.8(14)
F(12) P(1) F(7) F(6) 83.3(12)
F(8) P(1) F(9) F(4) -36.3(14)
F(8) P(1) F(9) F(6) -173.7(14)
F(9) P(1) F(8) F(4) 38.5(12)
F(9) P(1) F(8) F(5) -176.5(13)
F(8) P(1) F(10) F(3) -156.1(15)
F(8) P(1) F(10) F(5) 4.6(18)
F(10) P(1) F(8) F(4) -148.8(15)
F(10) P(1) F(8) F(5) -3.8(14)
F(8) P(1) F(11) F(1) -42(4)
F(11) P(1) F(8) F(4) 119.5(13)
F(11) P(1) F(8) F(5) -95.5(14)
F(8) P(1) F(12) F(2) -142(3)
F(12) P(1) F(8) F(4) -58.2(13)
F(12) P(1) F(8) F(5) 86.8(14)
F(9) P(1) F(10) F(3) -115(6)
F(9) P(1) F(10) F(5) 45(7)
F(10) P(1) F(9) F(4) -77(6)
F(10) P(1) F(9) F(6) 146(6)
F(9) P(1) F(11) F(1) 45(4)
F(11) P(1) F(9) F(4) -119.6(12)
F(11) P(1) F(9) F(6) 103.1(12)
F(9) P(1) F(12) F(2) 131(3)
F(12) P(1) F(9) F(4) 57.0(13)
F(12) P(1) F(9) F(6) -80.4(13)
F(10) P(1) F(11) F(1) -127(4)
F(11) P(1) F(10) F(3) -73.5(12)
F(11) P(1) F(10) F(5) 87.2(17)
F(10) P(1) F(12) F(2) -57(3)
F(12) P(1) F(10) F(3) 110.2(13)
F(12) P(1) F(10) F(5) -89.1(18)
F(11) P(1) F(12) F(2) -176(6)
F(12) P(1) F(11) F(1) -8(12)
P(1) F(3) F(7) F(6) 22(3)
P(1) F(3) F(10) F(5) -24(2)
F(7) F(3) F(10) P(1) -25.4(19)
F(7) F(3) F(10) F(5) -49(4)
F(10) F(3) F(7) P(1) 25(2)
F(10) F(3) F(7) F(6) 47(4)
P(1) F(4) F(8) F(5) -36(2)
P(1) F(4) F(9) F(6) 48.5(12)
F(8) F(4) F(9) P(1) 50.4(13)
F(8) F(4) F(9) F(6) 98.9(17)
F(9) F(4) F(8) P(1) -47.7(14)
F(9) F(4) F(8) F(5) -83(2)
P(1) F(5) F(8) F(4) 36(2)
P(1) F(5) F(10) F(3) 22(2)
F(8) F(5) F(10) P(1) -9(3)
F(8) F(5) F(10) F(3) 13(5)
F(10) F(5) F(8) P(1) 9(3)
F(10) F(5) F(8) F(4) 45(4)
P(1) F(6) F(7) F(3) -22(3)
P(1) F(6) F(9) F(4) -46.4(12)
F(7) F(6) F(9) P(1) -19.5(18)
F(7) F(6) F(9) F(4) -66(2)
F(9) F(6) F(7) P(1) 20.2(18)
F(9) F(6) F(7) F(3) -2(3)
Fe(1) N(1) C(2) S(1) 5.5(3)
Fe(1) N(1) C(2) C(3) -174.9(2)
Fe(1) N(1) C(6) C(5) 175.0(2)
C(2) N(1) C(6) C(5) -2.6(4)
C(6) N(1) C(2) S(1) -176.7(2)
C(6) N(1) C(2) C(3) 2.9(4)
Fe(1) N(2) C(7) S(2) -2.2(3)
Fe(1) N(2) C(7) C(8) 177.9(2)
Fe(1) N(2) C(11) C(10) -176.3(2)
C(7) N(2) C(11) C(10) -0.8(4)
C(11) N(2) C(7) S(2) -177.9(2)
C(11) N(2) C(7) C(8) 2.2(4)
Fe(1) N(3) C(12) S(3) 7.3(3)
Fe(1) N(3) C(12) C(13) -174.8(2)
Fe(1) N(3) C(16) C(15) 175.7(2)
C(12) N(3) C(16) C(15) 0.3(4)
C(16) N(3) C(12) S(3) -176.9(2)
C(16) N(3) C(12) C(13) 1.0(4)
Fe(1) N(4) C(18) C(17) -156(7)
Fe(1) N(5) C(20) C(19) 129(24)
S(1) C(2) C(3) C(4) 178.3(2)
N(1) C(2) C(3) C(4) -1.3(5)
C(2) C(3) C(4) C(5) -0.8(5)
C(3) C(4) C(5) C(6) 1.1(5)
C(4) C(5) C(6) N(1) 0.7(5)
S(2) C(7) C(8) C(9) 178.3(2)
N(2) C(7) C(8) C(9) -1.8(5)
C(7) C(8) C(9) C(10) -0.0(4)
C(8) C(9) C(10) C(11) 1.4(5)
C(9) C(10) C(11) N(2) -1.0(5)
S(3) C(12) C(13) C(14) 176.2(2)
N(3) C(12) C(13) C(14) -1.6(4)
C(12) C(13) C(14) C(15) 1.0(5)
C(13) C(14) C(15) C(16) 0.2(4)
C(14) C(15) C(16) N(3) -0.9(5)
